data_7003005
loop_
_publ_author_name
'Gianferrara, Teresa'
'Bratsos, Ioannis'
'Iengo, Elisabetta'
'Milani, Barbara'
'O\<stri\'c, Adrian'
'Spagnul, Cinzia'
'Zangrando, Ennio'
'Alessio, Enzo'

_publ_section_title
;
 Synthetic strategies towards ruthenium--porphyrin conjugates for
 anticancer activity
;
_journal_issue 48
_journal_name_full 'Dalton Transactions'
_journal_page_first 10742
_journal_page_last 10756
_journal_paper_doi 10.1039/b911393b
_journal_year 2009
_chemical_formula_moiety 'C22 H28 F6 N2 O9 Ru S6 2+, 2(S O3 C F3 1-)'
_chemical_formula_sum 'C22 H28 F6 N2 O9 Ru S6'
_chemical_formula_weight 871.89
_chemical_name_systematic
;
fac-(1,4,7-tritiacyclononane)-(dimethylsulfoxide,S)-(5-methyl-5'-carboxyl-
2,2'-bipyridine)-ruthenium(II) bis(triflate)
;
_space_group_IT_number 14
_symmetry_cell_setting monoclinic
_symmetry_space_group_name_Hall '-P 2ybc'
_symmetry_space_group_name_H-M 'P 1 21/c 1'
_atom_sites_solution_hydrogens geom
_atom_sites_solution_primary direct
_atom_sites_solution_secondary difmap
_audit_creation_method SHELXL-97
_cell_angle_alpha 90.00
_cell_angle_beta 96.40(2)
_cell_angle_gamma 90.00
_cell_formula_units_Z 4
_cell_length_a 10.026(3)
_cell_length_b 23.075(4)
_cell_length_c 14.057(3)
_cell_measurement_temperature 293(2)
_cell_volume 3231.8(13)
_computing_cell_refinement 'Denzo (Otwinowski & Minor 1997)'
_computing_data_collection 'Nonius Xpress'
_computing_data_reduction 'Denzo and Scalepack (Otwinowski & Minor 1997)'
_computing_molecular_graphics 'Ortep3/windows (Farrugia,1997)'
_computing_publication_material 'Wingx 1.70.00 (Farrugia, 1999)'
_computing_structure_refinement 'SHELX97 (Sheldrick, 1998)'
_computing_structure_solution 'SHELX97 (Sheldrick, 1998)'
_diffrn_ambient_temperature 293(2)
_diffrn_measured_fraction_theta_full 0.882
_diffrn_measured_fraction_theta_max 0.882
_diffrn_measurement_device_type 'image plate dip1030'
_diffrn_measurement_method 'laser scanner'
_diffrn_radiation_monochromator graphite
_diffrn_radiation_source 'fine-focus sealed tube'
_diffrn_radiation_type Mok\a
_diffrn_radiation_wavelength 0.71073
_diffrn_reflns_av_R_equivalents 0.0532
_diffrn_reflns_av_sigmaI/netI 0.0627
_diffrn_reflns_limit_h_max 12
_diffrn_reflns_limit_h_min -12
_diffrn_reflns_limit_k_max 29
_diffrn_reflns_limit_k_min -30
_diffrn_reflns_limit_l_max 18
_diffrn_reflns_limit_l_min -17
_diffrn_reflns_number 35958
_diffrn_reflns_theta_full 28.28
_diffrn_reflns_theta_max 28.28
_diffrn_reflns_theta_min 2.53
_exptl_absorpt_coefficient_mu 0.958
_exptl_absorpt_correction_T_max 0.8232
_exptl_absorpt_correction_T_min 0.7978
_exptl_absorpt_correction_type refdelf
_exptl_absorpt_process_details
;
Parkin S,Moezzi B & Hope H, (1995) J. Appl. Cryst. 28, 53-56
Cubic fit to sin(theta)/lambda - 24 parameters
;
_exptl_crystal_colour yellow
_exptl_crystal_density_diffrn 1.792
_exptl_crystal_density_method 'not measured'
_exptl_crystal_description needle
_exptl_crystal_F_000 1760
_exptl_crystal_size_max 0.38
_exptl_crystal_size_mid 0.15
_exptl_crystal_size_min 0.15
_refine_diff_density_max 0.420
_refine_diff_density_min -0.425
_refine_diff_density_rms 0.066
_refine_ls_extinction_method none
_refine_ls_goodness_of_fit_ref 0.870
_refine_ls_hydrogen_treatment mixed
_refine_ls_matrix_type full
_refine_ls_number_parameters 418
_refine_ls_number_reflns 7081
_refine_ls_number_restraints 2
_refine_ls_restrained_S_all 0.870
_refine_ls_R_factor_all 0.0773
_refine_ls_R_factor_gt 0.0427
_refine_ls_shift/su_max 0.000
_refine_ls_shift/su_mean 0.000
_refine_ls_structure_factor_coef Fsqd
_refine_ls_weighting_details 'calc w=1/[\s^2^(Fo^2^)+(0.0613P)^2^] where P=(Fo^2^+2Fc^2^)/3'
_refine_ls_weighting_scheme calc
_refine_ls_wR_factor_gt 0.1043
_refine_ls_wR_factor_ref 0.1146
_reflns_number_gt 4120
_reflns_number_total 7081
_reflns_threshold_expression >2sigma(I)
_cod_data_source_file b911393b.txt
_cod_data_source_block 10
_cod_original_sg_symbol_H-M 'P 21/c'
_cod_database_code 7003005

loop_
_symmetry_equiv_pos_as_xyz
'x, y, z'
'-x, y+1/2, -z+1/2'
'-x, -y, -z'
'x, -y-1/2, z-1/2'

loop_
_atom_site_label
_atom_site_type_symbol
_atom_site_fract_x
_atom_site_fract_y
_atom_site_fract_z
_atom_site_U_iso_or_equiv
_atom_site_adp_type
_atom_site_occupancy
_atom_site_symmetry_multiplicity
_atom_site_calc_flag
_atom_site_refinement_flags
_atom_site_disorder_assembly
_atom_site_disorder_group
Ru Ru 0.36384(3) 0.148868(13) 0.33384(3) 0.05239(11) Uani 1 1 d . . .
S1 S 0.16899(10) 0.16820(5) 0.23177(9) 0.0612(3) Uani 1 1 d . . .
S2 S 0.34272(10) 0.24250(5) 0.39441(9) 0.0613(3) Uani 1 1 d . . .
S3 S 0.22602(10) 0.11632(5) 0.44863(9) 0.0637(3) Uani 1 1 d . . .
C11 C 0.1151(4) 0.24188(19) 0.2606(4) 0.0717(12) Uani 1 1 d . . .
H11A H 0.0725 0.2600 0.2028 0.086 Uiso 1 1 calc R . .
H11B H 0.0489 0.2393 0.3058 0.086 Uiso 1 1 calc R . .
C12 C 0.2295(4) 0.27931(19) 0.3025(4) 0.0711(12) Uani 1 1 d . . .
H12A H 0.1934 0.3136 0.3303 0.085 Uiso 1 1 calc R . .
H12B H 0.2805 0.2919 0.2515 0.085 Uiso 1 1 calc R . .
C13 C 0.2327(5) 0.2350(2) 0.4894(4) 0.0741(13) Uani 1 1 d . . .
H13A H 0.2575 0.2638 0.5385 0.089 Uiso 1 1 calc R . .
H13B H 0.1409 0.2427 0.4629 0.089 Uiso 1 1 calc R . .
C14 C 0.2398(5) 0.1760(2) 0.5345(4) 0.0808(14) Uani 1 1 d . . .
H14A H 0.1683 0.1726 0.5752 0.097 Uiso 1 1 calc R . .
H14B H 0.3244 0.1725 0.5749 0.097 Uiso 1 1 calc R . .
C15 C 0.0521(4) 0.1242(2) 0.3907(4) 0.0814(15) Uani 1 1 d . . .
H15A H -0.0014 0.0923 0.4106 0.098 Uiso 1 1 calc R . .
H15B H 0.0146 0.1599 0.4127 0.098 Uiso 1 1 calc R . .
C16 C 0.0420(4) 0.1251(2) 0.2833(4) 0.0773(14) Uani 1 1 d . . .
H16A H -0.0458 0.1398 0.2591 0.093 Uiso 1 1 calc R . .
H16B H 0.0477 0.0855 0.2608 0.093 Uiso 1 1 calc R . .
S4 S 0.49204(10) 0.18304(5) 0.21718(8) 0.0604(3) Uani 1 1 d . . .
O4 O 0.4468(3) 0.23901(14) 0.1723(3) 0.0849(10) Uani 1 1 d . . .
C17 C 0.6653(4) 0.1902(3) 0.2587(4) 0.0964(19) Uani 1 1 d . . .
H17A H 0.6759 0.2170 0.3113 0.145 Uiso 1 1 calc R . .
H17B H 0.7126 0.2045 0.2078 0.145 Uiso 1 1 calc R . .
H17C H 0.7010 0.1532 0.2794 0.145 Uiso 1 1 calc R . .
C18 C 0.5017(6) 0.1331(2) 0.1200(4) 0.0896(16) Uani 1 1 d . . .
H18A H 0.4127 0.1235 0.0921 0.134 Uiso 1 1 calc R . .
H18B H 0.5472 0.0986 0.1436 0.134 Uiso 1 1 calc R . .
H18C H 0.5502 0.1507 0.0724 0.134 Uiso 1 1 calc R . .
N1 N 0.3884(3) 0.06154(14) 0.2943(3) 0.0576(8) Uani 1 1 d . . .
N2 N 0.5344(3) 0.12361(14) 0.4264(3) 0.0560(8) Uani 1 1 d . . .
C1 C 0.3093(4) 0.03131(19) 0.2269(3) 0.0673(12) Uani 1 1 d . . .
H1 H 0.2405 0.0508 0.1902 0.081 Uiso 1 1 calc R . .
C2 C 0.3266(5) -0.0267(2) 0.2106(4) 0.0756(13) Uani 1 1 d . . .
H2 H 0.2690 -0.0457 0.1643 0.091 Uiso 1 1 calc R . .
C3 C 0.4297(5) -0.05749(19) 0.2628(4) 0.0691(12) Uani 1 1 d . . .
C4 C 0.5122(4) -0.02603(19) 0.3311(3) 0.0647(11) Uani 1 1 d . . .
H4 H 0.5828 -0.0447 0.3673 0.078 Uiso 1 1 calc R . .
C5 C 0.4905(4) 0.03235(17) 0.3457(3) 0.0568(10) Uani 1 1 d . . .
C6 C 0.5754(4) 0.06754(17) 0.4174(3) 0.0564(10) Uani 1 1 d . . .
C7 C 0.6908(4) 0.04680(19) 0.4716(3) 0.0624(11) Uani 1 1 d . . .
H7 H 0.7183 0.0087 0.4642 0.075 Uiso 1 1 calc R . .
C8 C 0.7640(4) 0.0829(2) 0.5364(3) 0.0643(11) Uani 1 1 d . . .
C9 C 0.7224(4) 0.1398(2) 0.5461(4) 0.0694(12) Uani 1 1 d . . .
H9 H 0.7701 0.1647 0.5894 0.083 Uiso 1 1 calc R . .
C10 C 0.6074(4) 0.15869(19) 0.4896(4) 0.0666(12) Uani 1 1 d . . .
H10 H 0.5799 0.1969 0.4954 0.080 Uiso 1 1 calc R . .
C19 C 0.4547(6) -0.1210(2) 0.2420(5) 0.0981(17) Uani 1 1 d . . .
H19A H 0.3878 -0.1345 0.1928 0.147 Uiso 1 1 calc R . .
H19B H 0.4502 -0.1434 0.2991 0.147 Uiso 1 1 calc R . .
H19C H 0.5420 -0.1252 0.2209 0.147 Uiso 1 1 calc R . .
C20 C 0.8879(5) 0.0591(3) 0.5942(4) 0.0812(14) Uani 1 1 d . . .
O8 O 0.9169(4) 0.00919(19) 0.5951(4) 0.1335(18) Uani 1 1 d . . .
O9 O 0.9592(4) 0.09920(18) 0.6418(4) 0.1213(15) Uani 1 1 d D . .
H91 H 1.032(4) 0.083(3) 0.678(5) 0.182 Uiso 1 1 d D . .
S5 S 0.83842(11) 0.28447(5) 0.49124(10) 0.0712(3) Uani 1 1 d . . .
O3 O 0.8900(4) 0.24562(18) 0.4270(4) 0.1220(16) Uani 1 1 d . . .
O2 O 0.6975(3) 0.29351(18) 0.4716(4) 0.1159(14) Uani 1 1 d . . .
O1 O 0.8833(5) 0.2759(3) 0.5889(3) 0.159(2) Uani 1 1 d . . .
C21 C 0.9146(6) 0.3511(3) 0.4706(8) 0.123(3) Uani 1 1 d . . .
F1 F 0.8746(7) 0.3937(2) 0.5123(8) 0.279(5) Uani 1 1 d . . .
F2 F 0.8895(7) 0.3659(3) 0.3783(7) 0.253(5) Uani 1 1 d . . .
F3 F 1.0462(3) 0.34998(16) 0.4823(4) 0.1426(16) Uani 1 1 d . . .
S6 S 0.17371(12) 0.48908(6) 0.29680(11) 0.0805(4) Uani 1 1 d . . .
O6 O 0.1921(4) 0.43853(18) 0.2385(3) 0.1088(13) Uani 1 1 d . . .
O5 O 0.0390(3) 0.49596(19) 0.3214(3) 0.1105(14) Uani 1 1 d . . .
O7 O 0.2354(4) 0.54050(16) 0.2650(3) 0.0992(11) Uani 1 1 d . . .
C22 C 0.2744(6) 0.4716(3) 0.4094(5) 0.0884(16) Uani 1 1 d . . .
F4 F 0.2610(7) 0.5058(3) 0.4744(4) 0.249(4) Uani 1 1 d . . .
F5 F 0.4018(4) 0.4695(2) 0.4020(3) 0.1560(18) Uani 1 1 d . . .
F6 F 0.2494(6) 0.4211(3) 0.4406(4) 0.216(3) Uani 1 1 d . . .

loop_
_atom_site_aniso_label
_atom_site_aniso_U_11
_atom_site_aniso_U_22
_atom_site_aniso_U_33
_atom_site_aniso_U_23
_atom_site_aniso_U_13
_atom_site_aniso_U_12
Ru 0.04866(16) 0.04871(18) 0.0584(2) -0.00264(16) -0.00041(13) -0.00058(12)
S1 0.0527(5) 0.0622(6) 0.0664(8) -0.0033(5) -0.0037(5) 0.0017(4)
S2 0.0586(5) 0.0517(6) 0.0719(8) -0.0063(5) 0.0004(5) -0.0013(4)
S3 0.0634(6) 0.0588(6) 0.0695(8) 0.0005(5) 0.0096(5) -0.0044(4)
C11 0.065(2) 0.063(3) 0.085(4) 0.004(2) -0.003(2) 0.0109(19)
C12 0.074(3) 0.055(3) 0.084(4) 0.003(2) 0.007(2) 0.011(2)
C13 0.081(3) 0.071(3) 0.070(3) -0.018(3) 0.008(2) -0.002(2)
C14 0.098(3) 0.073(3) 0.073(4) -0.010(3) 0.012(3) -0.007(3)
C15 0.062(3) 0.079(3) 0.103(5) 0.005(3) 0.011(3) -0.011(2)
C16 0.056(2) 0.080(3) 0.094(4) -0.007(3) 0.000(2) -0.012(2)
S4 0.0554(5) 0.0585(6) 0.0674(8) 0.0022(5) 0.0071(5) 0.0011(4)
O4 0.085(2) 0.076(2) 0.097(3) 0.0262(19) 0.0268(18) 0.0186(16)
C17 0.057(3) 0.137(5) 0.095(4) 0.029(4) 0.004(3) -0.022(3)
C18 0.111(4) 0.081(4) 0.081(4) -0.007(3) 0.024(3) 0.000(3)
N1 0.0568(17) 0.054(2) 0.062(2) -0.0040(17) 0.0035(16) 0.0003(14)
N2 0.0540(16) 0.055(2) 0.058(2) 0.0016(16) -0.0005(15) -0.0038(14)
C1 0.068(2) 0.062(3) 0.069(3) -0.007(2) -0.007(2) 0.001(2)
C2 0.086(3) 0.059(3) 0.079(4) -0.014(2) -0.003(3) -0.008(2)
C3 0.083(3) 0.056(3) 0.069(3) -0.003(2) 0.012(2) -0.001(2)
C4 0.065(2) 0.059(3) 0.070(3) 0.003(2) 0.008(2) 0.0055(19)
C5 0.057(2) 0.053(2) 0.061(3) 0.000(2) 0.0058(19) -0.0003(16)
C6 0.060(2) 0.052(2) 0.056(3) 0.0042(19) 0.0026(19) -0.0013(17)
C7 0.061(2) 0.060(3) 0.065(3) 0.007(2) -0.001(2) 0.0011(18)
C8 0.060(2) 0.067(3) 0.065(3) 0.014(2) 0.000(2) -0.0002(19)
C9 0.064(2) 0.069(3) 0.071(3) 0.004(2) -0.011(2) -0.010(2)
C10 0.066(2) 0.056(3) 0.075(3) 0.000(2) -0.008(2) -0.0022(18)
C19 0.123(4) 0.058(3) 0.112(5) -0.005(3) 0.007(4) 0.007(3)
C20 0.074(3) 0.077(4) 0.086(4) 0.006(3) -0.021(3) -0.004(2)
O8 0.135(3) 0.078(3) 0.168(5) -0.023(3) -0.069(3) 0.026(2)
O9 0.120(3) 0.085(3) 0.142(4) 0.010(3) -0.060(3) 0.004(2)
S5 0.0636(6) 0.0704(8) 0.0792(9) -0.0020(6) 0.0063(6) 0.0014(5)
O3 0.087(2) 0.106(3) 0.179(5) -0.055(3) 0.042(3) -0.011(2)
O2 0.066(2) 0.113(3) 0.169(4) -0.022(3) 0.017(2) 0.0035(19)
O1 0.163(4) 0.220(6) 0.085(4) 0.048(4) -0.029(3) -0.067(4)
C21 0.088(4) 0.070(4) 0.206(9) 0.021(5) -0.001(5) 0.015(3)
F1 0.219(6) 0.100(4) 0.542(15) -0.103(6) 0.144(8) -0.006(4)
F2 0.202(6) 0.210(7) 0.324(9) 0.185(7) -0.076(6) -0.049(5)
F3 0.093(2) 0.105(3) 0.227(5) 0.023(3) 0.009(3) -0.0216(19)
S6 0.0766(7) 0.0767(9) 0.0852(10) 0.0029(7) -0.0044(7) -0.0022(6)
O6 0.101(3) 0.099(3) 0.117(3) -0.025(3) -0.031(2) 0.004(2)
O5 0.066(2) 0.135(4) 0.132(4) 0.027(3) 0.014(2) 0.006(2)
O7 0.105(3) 0.082(3) 0.111(3) 0.021(2) 0.012(2) -0.0065(19)
C22 0.086(4) 0.092(4) 0.084(5) 0.011(3) -0.001(3) 0.000(3)
F4 0.320(8) 0.317(9) 0.093(4) -0.078(5) -0.058(4) 0.189(7)
F5 0.090(2) 0.241(6) 0.129(4) 0.004(3) -0.022(2) 0.013(3)
F6 0.218(5) 0.209(6) 0.198(6) 0.126(5) -0.083(4) -0.077(5)

loop_
_atom_type_symbol
_atom_type_description
_atom_type_scat_dispersion_real
_atom_type_scat_dispersion_imag
_atom_type_scat_source
C C 0.0033 0.0016 'International Tables Vol C Tables 4.2.6.8 and 6.1.1.4'
H H 0.0000 0.0000 'International Tables Vol C Tables 4.2.6.8 and 6.1.1.4'
Ru Ru -1.2594 0.8363 'International Tables Vol C Tables 4.2.6.8 and 6.1.1.4'
S S 0.1246 0.1234 'International Tables Vol C Tables 4.2.6.8 and 6.1.1.4'
F F 0.0171 0.0103 'International Tables Vol C Tables 4.2.6.8 and 6.1.1.4'
O O 0.0106 0.0060 'International Tables Vol C Tables 4.2.6.8 and 6.1.1.4'
N N 0.0061 0.0033 'International Tables Vol C Tables 4.2.6.8 and 6.1.1.4'

loop_
_geom_angle_atom_site_label_1
_geom_angle_atom_site_label_2
_geom_angle_atom_site_label_3
_geom_angle
_geom_angle_site_symmetry_1
_geom_angle_site_symmetry_3
_geom_angle_publ_flag
N2 Ru N1 77.82(13) . . ?
N2 Ru S4 93.14(9) . . ?
N1 Ru S4 92.74(9) . . ?
N2 Ru S1 174.89(9) . . ?
N1 Ru S1 97.72(10) . . ?
S4 Ru S1 89.55(4) . . ?
N2 Ru S2 97.50(10) . . ?
N1 Ru S2 173.96(10) . . ?
S4 Ru S2 91.32(4) . . ?
S1 Ru S2 86.77(4) . . ?
N2 Ru S3 89.22(9) . . ?
N1 Ru S3 88.32(9) . . ?
S4 Ru S3 177.57(4) . . ?
S1 Ru S3 88.14(5) . . ?
S2 Ru S3 87.79(4) . . ?
C16 S1 C11 100.4(2) . . ?
C16 S1 Ru 102.96(17) . . ?
C11 S1 Ru 106.68(16) . . ?
C12 S2 C13 100.5(2) . . ?
C12 S2 Ru 104.21(15) . . ?
C13 S2 Ru 105.32(16) . . ?
C14 S3 C15 102.4(2) . . ?
C14 S3 Ru 101.80(16) . . ?
C15 S3 Ru 105.22(18) . . ?
C12 C11 S1 112.8(3) . . ?
C11 C12 S2 113.3(3) . . ?
C14 C13 S2 112.9(3) . . ?
C13 C14 S3 114.2(4) . . ?
C16 C15 S3 113.5(3) . . ?
C15 C16 S1 115.7(3) . . ?
O4 S4 C17 107.4(2) . . ?
O4 S4 C18 105.9(3) . . ?
C17 S4 C18 100.1(3) . . ?
O4 S4 Ru 115.23(13) . . ?
C17 S4 Ru 113.33(18) . . ?
C18 S4 Ru 113.48(18) . . ?
C1 N1 C5 117.5(4) . . ?
C1 N1 Ru 126.7(3) . . ?
C5 N1 Ru 115.7(3) . . ?
C10 N2 C6 118.7(3) . . ?
C10 N2 Ru 125.5(3) . . ?
C6 N2 Ru 115.8(3) . . ?
N1 C1 C2 122.9(4) . . ?
C1 C2 C3 120.6(4) . . ?
C2 C3 C4 116.4(4) . . ?
C2 C3 C19 121.2(5) . . ?
C4 C3 C19 122.3(4) . . ?
C5 C4 C3 121.1(4) . . ?
N1 C5 C4 121.5(4) . . ?
N1 C5 C6 115.4(3) . . ?
C4 C5 C6 123.0(4) . . ?
N2 C6 C7 120.8(4) . . ?
N2 C6 C5 115.1(3) . . ?
C7 C6 C5 124.0(4) . . ?
C8 C7 C6 119.9(4) . . ?
C7 C8 C9 119.4(4) . . ?
C7 C8 C20 118.6(4) . . ?
C9 C8 C20 122.0(4) . . ?
C8 C9 C10 118.6(4) . . ?
N2 C10 C9 122.6(4) . . ?
O8 C20 O9 124.2(5) . . ?
O8 C20 C8 123.1(5) . . ?
O9 C20 C8 112.7(5) . . ?
O1 S5 O3 115.7(4) . . ?
O1 S5 O2 114.3(3) . . ?
O3 S5 O2 113.3(3) . . ?
O1 S5 C21 100.8(4) . . ?
O3 S5 C21 104.7(4) . . ?
O2 S5 C21 106.3(3) . . ?
F1 C21 F3 109.3(8) . . ?
F1 C21 F2 102.8(7) . . ?
F3 C21 F2 101.8(7) . . ?
F1 C21 S5 116.6(7) . . ?
F3 C21 S5 114.4(4) . . ?
F2 C21 S5 110.3(6) . . ?
O7 S6 O5 115.7(2) . . ?
O7 S6 O6 113.8(3) . . ?
O5 S6 O6 114.0(3) . . ?
O7 S6 C22 103.7(3) . . ?
O5 S6 C22 105.0(3) . . ?
O6 S6 C22 102.7(3) . . ?
F4 C22 F6 106.7(7) . . ?
F4 C22 F5 106.0(6) . . ?
F6 C22 F5 103.1(6) . . ?
F4 C22 S6 114.1(5) . . ?
F6 C22 S6 112.8(5) . . ?
F5 C22 S6 113.2(5) . . ?

loop_
_geom_bond_atom_site_label_1
_geom_bond_atom_site_label_2
_geom_bond_distance
_geom_bond_site_symmetry_2
_geom_bond_publ_flag
Ru N2 2.112(3) . ?
Ru N1 2.112(3) . ?
Ru S4 2.3309(12) . ?
Ru S1 2.3343(13) . ?
Ru S2 2.3406(11) . ?
Ru S3 2.3610(12) . ?
S1 C16 1.828(5) . ?
S1 C11 1.843(4) . ?
S2 C12 1.831(5) . ?
S2 C13 1.833(5) . ?
S3 C14 1.826(5) . ?
S3 C15 1.849(5) . ?
C11 C12 1.502(6) . ?
C13 C14 1.499(7) . ?
C15 C16 1.502(7) . ?
S4 O4 1.486(3) . ?
S4 C17 1.778(4) . ?
S4 C18 1.797(5) . ?
N1 C1 1.357(5) . ?
N1 C5 1.364(5) . ?
N2 C10 1.355(5) . ?
N2 C6 1.368(5) . ?
C1 C2 1.373(6) . ?
C2 C3 1.393(7) . ?
C3 C4 1.398(6) . ?
C3 C19 1.520(6) . ?
C4 C5 1.384(6) . ?
C5 C6 1.486(6) . ?
C6 C7 1.397(6) . ?
C7 C8 1.384(6) . ?
C8 C9 1.387(6) . ?
C8 C20 1.511(6) . ?
C9 C10 1.395(6) . ?
C20 O8 1.187(6) . ?
C20 O9 1.308(6) . ?
S5 O1 1.411(5) . ?
S5 O3 1.411(4) . ?
S5 O2 1.424(3) . ?
S5 C21 1.754(7) . ?
C21 F1 1.235(9) . ?
C21 F3 1.311(7) . ?
C21 F2 1.339(11) . ?
S6 O7 1.433(4) . ?
S6 O5 1.440(4) . ?
S6 O6 1.449(4) . ?
S6 C22 1.825(6) . ?
C22 F4 1.226(7) . ?
C22 F6 1.281(7) . ?
C22 F5 1.294(6) . ?

loop_
_geom_torsion_atom_site_label_1
_geom_torsion_atom_site_label_2
_geom_torsion_atom_site_label_3
_geom_torsion_atom_site_label_4
_geom_torsion
_geom_torsion_site_symmetry_1
_geom_torsion_site_symmetry_2
_geom_torsion_site_symmetry_3
_geom_torsion_site_symmetry_4
_geom_torsion_publ_flag
N2 Ru S1 C16 40.3(11) . . . . ?
N1 Ru S1 C16 69.5(2) . . . . ?
S4 Ru S1 C16 162.19(18) . . . . ?
S2 Ru S1 C16 -106.46(18) . . . . ?
S3 Ru S1 C16 -18.57(18) . . . . ?
N2 Ru S1 C11 145.6(11) . . . . ?
N1 Ru S1 C11 174.72(19) . . . . ?
S4 Ru S1 C11 -92.57(17) . . . . ?
S2 Ru S1 C11 -1.23(17) . . . . ?
S3 Ru S1 C11 86.66(17) . . . . ?
N2 Ru S2 C12 164.56(18) . . . . ?
N1 Ru S2 C12 -156.5(8) . . . . ?
S4 Ru S2 C12 71.22(16) . . . . ?
S1 Ru S2 C12 -18.26(16) . . . . ?
S3 Ru S2 C12 -106.52(16) . . . . ?
N2 Ru S2 C13 -90.12(19) . . . . ?
N1 Ru S2 C13 -51.2(8) . . . . ?
S4 Ru S2 C13 176.53(17) . . . . ?
S1 Ru S2 C13 87.05(17) . . . . ?
S3 Ru S2 C13 -1.20(17) . . . . ?
N2 Ru S3 C14 78.7(2) . . . . ?
N1 Ru S3 C14 156.5(2) . . . . ?
S4 Ru S3 C14 -87.5(10) . . . . ?
S1 Ru S3 C14 -105.72(19) . . . . ?
S2 Ru S3 C14 -18.88(19) . . . . ?
N2 Ru S3 C15 -174.8(2) . . . . ?
N1 Ru S3 C15 -97.0(2) . . . . ?
S4 Ru S3 C15 19.1(11) . . . . ?
S1 Ru S3 C15 0.82(19) . . . . ?
S2 Ru S3 C15 87.66(19) . . . . ?
C16 S1 C11 C12 133.3(4) . . . . ?
Ru S1 C11 C12 26.3(4) . . . . ?
S1 C11 C12 S2 -44.9(5) . . . . ?
C13 S2 C12 C11 -68.2(4) . . . . ?
Ru S2 C12 C11 40.7(4) . . . . ?
C12 S2 C13 C14 135.4(4) . . . . ?
Ru S2 C13 C14 27.3(4) . . . . ?
S2 C13 C14 S3 -48.0(5) . . . . ?
C15 S3 C14 C13 -66.1(4) . . . . ?
Ru S3 C14 C13 42.6(4) . . . . ?
C14 S3 C15 C16 128.7(4) . . . . ?
Ru S3 C15 C16 22.6(4) . . . . ?
S3 C15 C16 S1 -42.5(5) . . . . ?
C11 S1 C16 C15 -70.3(4) . . . . ?
Ru S1 C16 C15 39.7(4) . . . . ?
N2 Ru S4 O4 -137.5(2) . . . . ?
N1 Ru S4 O4 144.6(2) . . . . ?
S1 Ru S4 O4 46.86(19) . . . . ?
S2 Ru S4 O4 -39.90(19) . . . . ?
S3 Ru S4 O4 28.6(11) . . . . ?
N2 Ru S4 C17 -13.2(3) . . . . ?
N1 Ru S4 C17 -91.2(3) . . . . ?
S1 Ru S4 C17 171.1(2) . . . . ?
S2 Ru S4 C17 84.4(2) . . . . ?
S3 Ru S4 C17 152.9(10) . . . . ?
N2 Ru S4 C18 100.1(2) . . . . ?
N1 Ru S4 C18 22.2(2) . . . . ?
S1 Ru S4 C18 -75.5(2) . . . . ?
S2 Ru S4 C18 -162.3(2) . . . . ?
S3 Ru S4 C18 -93.8(10) . . . . ?
N2 Ru N1 C1 178.9(4) . . . . ?
S4 Ru N1 C1 -88.5(3) . . . . ?
S1 Ru N1 C1 1.4(4) . . . . ?
S2 Ru N1 C1 139.3(7) . . . . ?
S3 Ru N1 C1 89.3(3) . . . . ?
N2 Ru N1 C5 2.4(3) . . . . ?
S4 Ru N1 C5 95.0(3) . . . . ?
S1 Ru N1 C5 -175.0(3) . . . . ?
S2 Ru N1 C5 -37.2(10) . . . . ?
S3 Ru N1 C5 -87.1(3) . . . . ?
N1 Ru N2 C10 177.0(4) . . . . ?
S4 Ru N2 C10 84.8(3) . . . . ?
S1 Ru N2 C10 -153.4(9) . . . . ?
S2 Ru N2 C10 -6.9(3) . . . . ?
S3 Ru N2 C10 -94.6(3) . . . . ?
N1 Ru N2 C6 -0.1(3) . . . . ?
S4 Ru N2 C6 -92.3(3) . . . . ?
S1 Ru N2 C6 29.4(12) . . . . ?
S2 Ru N2 C6 176.0(3) . . . . ?
S3 Ru N2 C6 88.3(3) . . . . ?
C5 N1 C1 C2 1.4(7) . . . . ?
Ru N1 C1 C2 -175.0(3) . . . . ?
N1 C1 C2 C3 -1.0(7) . . . . ?
C1 C2 C3 C4 0.0(7) . . . . ?
C1 C2 C3 C19 -176.7(5) . . . . ?
C2 C3 C4 C5 0.5(7) . . . . ?
C19 C3 C4 C5 177.2(4) . . . . ?
C1 N1 C5 C4 -0.8(6) . . . . ?
Ru N1 C5 C4 175.9(3) . . . . ?
C1 N1 C5 C6 179.0(3) . . . . ?
Ru N1 C5 C6 -4.2(5) . . . . ?
C3 C4 C5 N1 -0.1(6) . . . . ?
C3 C4 C5 C6 -180.0(4) . . . . ?
C10 N2 C6 C7 -0.4(6) . . . . ?
Ru N2 C6 C7 176.9(3) . . . . ?
C10 N2 C6 C5 -179.3(4) . . . . ?
Ru N2 C6 C5 -2.0(4) . . . . ?
N1 C5 C6 N2 4.1(5) . . . . ?
C4 C5 C6 N2 -176.1(4) . . . . ?
N1 C5 C6 C7 -174.8(4) . . . . ?
C4 C5 C6 C7 5.1(6) . . . . ?
N2 C6 C7 C8 0.9(6) . . . . ?
C5 C6 C7 C8 179.6(4) . . . . ?
C6 C7 C8 C9 -0.6(7) . . . . ?
C6 C7 C8 C20 179.8(4) . . . . ?
C7 C8 C9 C10 -0.2(7) . . . . ?
C20 C8 C9 C10 179.5(4) . . . . ?
C6 N2 C10 C9 -0.4(6) . . . . ?
Ru N2 C10 C9 -177.4(3) . . . . ?
C8 C9 C10 N2 0.7(7) . . . . ?
C7 C8 C20 O8 -9.1(8) . . . . ?
C9 C8 C20 O8 171.2(6) . . . . ?
C7 C8 C20 O9 170.4(5) . . . . ?
C9 C8 C20 O9 -9.3(7) . . . . ?
O1 S5 C21 F1 -66.6(9) . . . . ?
O3 S5 C21 F1 173.0(9) . . . . ?
O2 S5 C21 F1 52.9(10) . . . . ?
O1 S5 C21 F3 62.8(8) . . . . ?
O3 S5 C21 F3 -57.6(8) . . . . ?
O2 S5 C21 F3 -177.8(7) . . . . ?
O1 S5 C21 F2 176.8(6) . . . . ?
O3 S5 C21 F2 56.3(6) . . . . ?
O2 S5 C21 F2 -63.8(7) . . . . ?
O7 S6 C22 F4 69.6(7) . . . . ?
O5 S6 C22 F4 -52.2(7) . . . . ?
O6 S6 C22 F4 -171.7(6) . . . . ?
O7 S6 C22 F6 -168.4(5) . . . . ?
O5 S6 C22 F6 69.8(6) . . . . ?
O6 S6 C22 F6 -49.7(6) . . . . ?
O7 S6 C22 F5 -51.8(5) . . . . ?
O5 S6 C22 F5 -173.6(5) . . . . ?
O6 S6 C22 F5 66.9(5) . . . . ?
